data_1502309
loop_
_publ_author_name
'Niu, Zhenbin'
'Slebodnick, Carla'
'Schoonover, Daniel'
'Azurmendi, Hugo'
'Harich, Kim'
'Gibson, Harry W.'

_publ_section_title
;
 Pseudocryptand-type [2]pseudorotaxanes based on
 bis(meta-phenylene)-32-crown-10 derivatives and paraquats with remarkably
 improved association constants.
;
_journal_issue 15
_journal_name_full 'Organic letters'
_journal_page_first 3992
_journal_page_last 3995
_journal_paper_doi 10.1021/ol201502r
_journal_volume 13
_journal_year 2011
_chemical_formula_moiety 'C48 H52 N4 O14, C12 H14 N2, 2(F6 P)'
_chemical_formula_sum 'C60 H66 F12 N6 O14 P2'
_chemical_formula_weight 1385.13
_chemical_name_systematic
;
 ? 
;
_space_group_crystal_system monoclinic
_space_group_IT_number 14
_space_group_name_Hall '-P 2yn'
_space_group_name_H-M_alt 'P 1 21/n 1'
_symmetry_space_group_name_Hall '-P 2yn'
_symmetry_space_group_name_H-M 'P 1 21/n 1'
_atom_sites_solution_hydrogens geom
_atom_sites_solution_primary direct
_atom_sites_solution_secondary difmap
_audit_creation_date 2011-05-11
_audit_creation_method
;
  Olex2 1.1
  (compiled 2011.02.15 svn.r1672, GUI svn.r3494)
;
_cell_angle_alpha 90.00
_cell_angle_beta 98.224(4)
_cell_angle_gamma 90.00
_cell_formula_units_Z 4
_cell_length_a 10.4472(3)
_cell_length_b 31.1654(17)
_cell_length_c 21.6799(9)
_cell_measurement_reflns_used 9401
_cell_measurement_temperature 100.1
_cell_measurement_theta_max 77.7409
_cell_measurement_theta_min 3.5025
_cell_volume 6986.2(5)
_computing_cell_refinement
;
CrysAlisPro, Agilent Technologies,
Version 1.171.34.49 (release 20-01-2011 CrysAlis171 .NET)
(compiled Jan 20 2011,15:58:25)
;
_computing_data_collection
;
CrysAlisPro, Agilent Technologies,
Version 1.171.34.49 (release 20-01-2011 CrysAlis171 .NET)
(compiled Jan 20 2011,15:58:25)
;
_computing_data_reduction
;
CrysAlisPro, Agilent Technologies,
Version 1.171.34.49 (release 20-01-2011 CrysAlis171 .NET)
(compiled Jan 20 2011,15:58:25)
;
_computing_molecular_graphics
;
O. V. Dolomanov, L. J. Bourhis, R. J. Gildea, J. A. K. Howard and H. Puschmann,
OLEX2: a complete structure solution, refinement and analysis program.
J. Appl. Cryst. (2009). 42, 339-341.
;
_computing_publication_material
;
O. V. Dolomanov, L. J. Bourhis, R. J. Gildea, J. A. K. Howard and H. Puschmann,
OLEX2: a complete structure solution, refinement and analysis program.
J. Appl. Cryst. (2009). 42, 339-341.
;
_computing_structure_refinement 'SHELXL-97 (Sheldrick, 1997)'
_computing_structure_solution 'SHELXS-97 (Sheldrick, 1990)'
_diffrn_ambient_temperature 100.1
_diffrn_detector CCD
_diffrn_detector_area_resol_mean 10.4372
_diffrn_detector_type 'Oxford Diffraction Atlas'
_diffrn_measured_fraction_theta_full 0.966
_diffrn_measured_fraction_theta_max 0.966
_diffrn_measurement_details
;
  1 omega -110.00  -16.00   1.0000    3.0000
omega____ theta____ kappa____ phi______ frames
    -      -41.3552  -37.0000  -90.0000 94

  2 omega  -68.00   28.00   1.0000    3.0000
omega____ theta____ kappa____ phi______ frames
    -      -41.3552   37.0000   90.0000 96

  3 omega   24.00   99.00   1.0000    3.0000
omega____ theta____ kappa____ phi______ frames
    -       41.3552 -125.0000  -90.0000 75

  4 omega   53.00   80.00   1.0000    3.0000
omega____ theta____ kappa____ phi______ frames
    -       41.3552 -125.0000   90.0000 27

  5 omega  101.00  176.00   1.0000   40.0000
omega____ theta____ kappa____ phi______ frames
    -      113.0000  111.0000  -90.0000 75

  6 omega   39.00   77.00   1.0000   40.0000
omega____ theta____ kappa____ phi______ frames
    -      113.0000  -45.0000  120.0000 38

  7 omega   38.00  105.00   1.0000   40.0000
omega____ theta____ kappa____ phi______ frames
    -      113.0000 -119.0000  158.0000 67

  8 omega   86.00  178.00   1.0000   40.0000
omega____ theta____ kappa____ phi______ frames
    -      113.0000   45.0000    0.0000 92

  9 omega   42.00  117.00   1.0000   40.0000
omega____ theta____ kappa____ phi______ frames
    -      113.0000 -122.0000  -83.0000 75

 10 omega  101.00  178.00   1.0000   40.0000
omega____ theta____ kappa____ phi______ frames
    -      113.0000  111.0000 -150.0000 77

 11 omega   94.00  167.00   1.0000   40.0000
omega____ theta____ kappa____ phi______ frames
    -      113.0000   45.0000   30.0000 73

 12 omega   52.00  114.00   1.0000   40.0000
omega____ theta____ kappa____ phi______ frames
    -      113.0000 -108.0000  -49.0000 62

 13 omega   39.00   68.00   1.0000   40.0000
omega____ theta____ kappa____ phi______ frames
    -      113.0000  -45.0000  -90.0000 29

 14 omega -120.00   -8.00   1.0000    3.0000
omega____ theta____ kappa____ phi______ frames
    -      -41.3552  -77.0000 -150.0000 112

 15 omega -120.00   -8.00   1.0000    3.0000
omega____ theta____ kappa____ phi______ frames
    -      -41.3552  -77.0000  120.0000 112

 16 omega -120.00   -8.00   1.0000    3.0000
omega____ theta____ kappa____ phi______ frames
    -      -41.3552  -77.0000   30.0000 112

 17 omega   52.00  100.00   1.0000   40.0000
omega____ theta____ kappa____ phi______ frames
    -      113.0000   15.0000  -60.0000 48

 18 omega   79.00  178.00   1.0000   40.0000
omega____ theta____ kappa____ phi______ frames
    -      113.0000   77.0000   60.0000 99

 19 omega   52.00  178.00   1.0000   40.0000
omega____ theta____ kappa____ phi______ frames
    -      113.0000   15.0000 -180.0000 126
;
_diffrn_measurement_device '\k-geometry diffractometer'
_diffrn_measurement_device_type 'SuperNova, Dual, Cu at zero, Atlas'
_diffrn_measurement_method 'phi and omega scans'
_diffrn_orient_matrix_UB_11 -0.0039799000
_diffrn_orient_matrix_UB_12 0.0456848000
_diffrn_orient_matrix_UB_13 0.0268109000
_diffrn_orient_matrix_UB_21 0.0402617000
_diffrn_orient_matrix_UB_22 -0.0177327000
_diffrn_orient_matrix_UB_23 0.0662450000
_diffrn_orient_matrix_UB_31 0.1434246000
_diffrn_orient_matrix_UB_32 0.0064158000
_diffrn_orient_matrix_UB_33 -0.0070614000
_diffrn_radiation_monochromator mirrors
_diffrn_radiation_probe x-ray
_diffrn_radiation_type CuK\a
_diffrn_radiation_wavelength 1.54178
_diffrn_reflns_av_R_equivalents 0.0745
_diffrn_reflns_av_unetI/netI 0.0623
_diffrn_reflns_limit_h_max 12
_diffrn_reflns_limit_h_min -11
_diffrn_reflns_limit_k_max 38
_diffrn_reflns_limit_k_min -38
_diffrn_reflns_limit_l_max 27
_diffrn_reflns_limit_l_min -26
_diffrn_reflns_number 56783
_diffrn_reflns_theta_full 77.96
_diffrn_reflns_theta_max 77.96
_diffrn_reflns_theta_min 3.51
_diffrn_source 'Nova Micro-focus X-ray Source (Cu)'
_diffrn_source_target Cu
_diffrn_source_type 'Nova Micro-focus X-ray Source (Cu)'
_exptl_absorpt_coefficient_mu 1.401
_exptl_absorpt_correction_T_max 1.285
_exptl_absorpt_correction_T_min 0.750
_exptl_absorpt_correction_type gaussian
_exptl_absorpt_process_details
;
CrysAlisPro, Agilent Technologies,
Version 1.171.34.49 (release 20-01-2011 CrysAlis171 .NET)
(compiled Jan 20 2011,15:58:25)
Numerical absorption correction based on gaussian integration over
            a multifaceted crystal model
;
_exptl_crystal_colour yellow
_exptl_crystal_density_diffrn 1.317
_exptl_crystal_density_method 'not measured'
_exptl_crystal_F_000 2872
_exptl_crystal_size_max 0.5948
_exptl_crystal_size_mid 0.0763
_exptl_crystal_size_min 0.0477
_platon_squeeze_details
;
;
_refine_diff_density_max 0.942
_refine_diff_density_min -0.600
_refine_diff_density_rms 0.080
_refine_ls_extinction_method none
_refine_ls_goodness_of_fit_ref 1.051
_refine_ls_hydrogen_treatment constr
_refine_ls_matrix_type full
_refine_ls_number_parameters 878
_refine_ls_number_reflns 14427
_refine_ls_number_restraints 0
_refine_ls_restrained_S_all 1.051
_refine_ls_R_factor_all 0.1292
_refine_ls_R_factor_gt 0.0938
_refine_ls_shift/su_max 0.000
_refine_ls_shift/su_mean 0.000
_refine_ls_structure_factor_coef Fsqd
_refine_ls_weighting_details 'calc w=1/[\s^2^(Fo^2^)+(0.1531P)^2^+4.5534P] where P=(Fo^2^+2Fc^2^)/3'
_refine_ls_weighting_scheme calc
_refine_ls_wR_factor_gt 0.2604
_refine_ls_wR_factor_ref 0.2844
_reflns_number_gt 8996
_reflns_number_total 14427
_reflns_threshold_expression >2sigma(I)
_cod_data_source_file ol201502r_si_004.cif
_cod_data_source_block cs1719
_cod_database_code 1502309
_chemical_oxdiff_formula 'C48 H52 N4 O14 C12 H14 F12 N2 P2'
_reflns_odcompleteness_completeness 99.55
_reflns_odcompleteness_iscentric 1
_reflns_odcompleteness_theta 74.33

loop_
_space_group_symop_id
_space_group_symop_operation_xyz
1 'x, y, z'
2 '-x+1/2, y+1/2, -z+1/2'
3 '-x, -y, -z'
4 'x-1/2, -y-1/2, z-1/2'

loop_
_atom_site_label
_atom_site_type_symbol
_atom_site_fract_x
_atom_site_fract_y
_atom_site_fract_z
_atom_site_U_iso_or_equiv
_atom_site_adp_type
_atom_site_occupancy
_atom_site_symmetry_multiplicity
_atom_site_calc_flag
_atom_site_refinement_flags
_atom_site_disorder_assembly
_atom_site_disorder_group
P1A P 0.51542(14) 0.75417(5) 0.47713(6) 0.0525(5) Uani 0.891(5) 1 d P A 1
F1A F 0.5917(4) 0.74340(15) 0.42071(16) 0.0695(11) Uani 0.891(5) 1 d P A 1
F2A F 0.4367(4) 0.76414(16) 0.53329(16) 0.0704(12) Uani 0.891(5) 1 d P A 1
F3A F 0.4799(5) 0.70402(15) 0.48179(19) 0.0787(12) Uani 0.891(5) 1 d P A 1
F4A F 0.3849(4) 0.76003(17) 0.42908(15) 0.0773(13) Uani 0.891(5) 1 d P A 1
F5A F 0.6420(4) 0.74731(18) 0.52495(19) 0.0823(14) Uani 0.891(5) 1 d P A 1
F6A F 0.5464(5) 0.80342(16) 0.4713(2) 0.0910(14) Uani 0.891(5) 1 d P A 1
P1B P 0.4441(17) 0.7358(6) 0.4937(8) 0.074(5) Uiso 0.109(5) 1 d P A 2
F1B F 0.522(4) 0.7302(13) 0.4373(19) 0.083(10) Uiso 0.109(5) 1 d P A 2
F2B F 0.467(4) 0.7860(14) 0.496(2) 0.091(11) Uiso 0.109(5) 1 d P A 2
F3B F 0.371(4) 0.7447(14) 0.547(2) 0.088(11) Uiso 0.109(5) 1 d P A 2
F4B F 0.421(5) 0.6841(15) 0.493(2) 0.094(12) Uiso 0.109(5) 1 d P A 2
F5B F 0.584(5) 0.7266(16) 0.542(2) 0.101(13) Uiso 0.109(5) 1 d P A 2
F6B F 0.319(6) 0.7425(18) 0.448(3) 0.118(17) Uiso 0.109(5) 1 d P A 2
P2 P 0.36069(13) 0.53931(4) 0.74816(5) 0.0501(3) Uani 1 1 d . . .
F7 F 0.4383(5) 0.55404(16) 0.81197(17) 0.0967(14) Uani 1 1 d . . .
F8 F 0.2886(6) 0.5241(2) 0.6835(2) 0.1199(19) Uani 1 1 d . . .
F9 F 0.2353(5) 0.5373(3) 0.7752(3) 0.155(3) Uani 1 1 d . . .
F10 F 0.3425(8) 0.58514(18) 0.7244(4) 0.166(3) Uani 1 1 d . . .
F11 F 0.3920(9) 0.49315(17) 0.7647(4) 0.184(4) Uani 1 1 d . . .
F12 F 0.4932(5) 0.5445(3) 0.7201(2) 0.158(3) Uani 1 1 d . . .
O1 O 0.0313(3) 0.77086(11) 0.24508(14) 0.0448(7) Uani 1 1 d . . .
O2 O 0.1727(3) 0.84655(12) 0.30624(19) 0.0581(9) Uani 1 1 d . . .
O3 O 0.4209(3) 0.86349(15) 0.2914(2) 0.0714(12) Uani 1 1 d . . .
O4 O 0.5942(3) 0.82087(13) 0.22869(17) 0.0580(8) Uani 1 1 d . . .
O5 O 0.7088(3) 0.73711(11) 0.25383(14) 0.0470(7) Uani 1 1 d . . .
O6 O 0.0622(3) 0.63430(12) 0.34503(15) 0.0520(8) Uani 1 1 d . . .
O7 O 0.1840(5) 0.5742(3) 0.4383(2) 0.131(3) Uani 1 1 d . . .
O8 O 0.4169(5) 0.5694(2) 0.5318(2) 0.105(2) Uani 1 1 d . . .
O9 O 0.6454(5) 0.60835(17) 0.50662(17) 0.0796(13) Uani 1 1 d . . .
O10 O 0.7369(3) 0.61458(11) 0.38695(14) 0.0504(7) Uani 1 1 d . . .
O11 O 0.1372(2) 0.64182(10) 0.09540(12) 0.0386(6) Uani 1 1 d . . .
O12 O 0.0511(3) 0.59866(12) 0.01769(15) 0.0515(8) Uani 1 1 d . . .
O13 O 0.5412(2) 0.57627(10) 0.15301(12) 0.0381(6) Uani 1 1 d . . .
O14 O 0.5997(3) 0.53174(14) 0.08059(15) 0.0583(9) Uani 1 1 d . . .
N1 N 0.3593(3) 0.64706(12) 0.04927(15) 0.0380(7) Uani 1 1 d . . .
N2 N 0.5627(3) 0.67702(14) 0.05630(18) 0.0485(9) Uani 1 1 d . . .
N3 N 0.3083(3) 0.53988(12) 0.14473(14) 0.0374(7) Uani 1 1 d . . .
N4 N 0.1109(3) 0.53655(14) 0.18061(18) 0.0482(9) Uani 1 1 d . . .
C1 C 0.0319(3) 0.72711(15) 0.24316(19) 0.0393(9) Uani 1 1 d . . .
C2 C 0.0444(4) 0.70141(15) 0.29616(18) 0.0413(9) Uani 1 1 d . . .
H2 H 0.0497 0.7142 0.3362 0.050 Uiso 1 1 calc R . .
C3 C 0.0491(4) 0.65694(16) 0.29043(19) 0.0419(9) Uani 1 1 d . . .
C4 C 0.0410(3) 0.63818(15) 0.23256(19) 0.0392(8) Uani 1 1 d . . .
H4 H 0.0463 0.6079 0.2289 0.047 Uiso 1 1 calc R . .
C5 C 0.0251(3) 0.66377(15) 0.17941(19) 0.0407(9) Uani 1 1 d . . .
C6 C 0.0202(3) 0.70845(14) 0.18437(18) 0.0383(8) Uani 1 1 d . . .
H6 H 0.0090 0.7258 0.1480 0.046 Uiso 1 1 calc R . .
C7 C 0.7070(4) 0.69296(15) 0.2594(2) 0.0406(9) Uani 1 1 d . . .
C8 C 0.7230(4) 0.67722(15) 0.31951(19) 0.0409(9) Uani 1 1 d . . .
H8 H 0.7334 0.6964 0.3539 0.049 Uiso 1 1 calc R . .
C9 C 0.7237(4) 0.63316(16) 0.32950(19) 0.0417(9) Uani 1 1 d . . .
C10 C 0.7081(4) 0.60521(15) 0.27830(19) 0.0402(9) Uani 1 1 d . . .
H10 H 0.7105 0.5751 0.2849 0.048 Uiso 1 1 calc R . .
C11 C 0.6895(3) 0.62120(15) 0.21889(18) 0.0394(9) Uani 1 1 d . . .
C12 C 0.6876(3) 0.66559(15) 0.20854(18) 0.0401(9) Uani 1 1 d . . .
H12 H 0.6732 0.6767 0.1673 0.048 Uiso 1 1 calc R . .
C13 C 0.0181(5) 0.79130(17) 0.3035(2) 0.0514(11) Uani 1 1 d . . .
H13A H 0.0842 0.7802 0.3370 0.062 Uiso 1 1 calc R . .
H13B H -0.0685 0.7854 0.3151 0.062 Uiso 1 1 calc R . .
C14 C 0.0360(4) 0.83871(17) 0.2953(2) 0.0537(11) Uani 1 1 d . . .
H14A H -0.0007 0.8476 0.2526 0.064 Uiso 1 1 calc R . .
H14B H -0.0080 0.8550 0.3255 0.064 Uiso 1 1 calc R . .
C15 C 0.2068(5) 0.88846(18) 0.2930(3) 0.0608(13) Uani 1 1 d . . .
H15A H 0.1531 0.9093 0.3124 0.073 Uiso 1 1 calc R . .
H15B H 0.1945 0.8934 0.2474 0.073 Uiso 1 1 calc R . .
C16 C 0.3479(5) 0.8933(2) 0.3200(3) 0.0632(13) Uani 1 1 d . . .
H16A H 0.3776 0.9228 0.3126 0.076 Uiso 1 1 calc R . .
H16B H 0.3592 0.8883 0.3655 0.076 Uiso 1 1 calc R . .
C17 C 0.5563(5) 0.8642(2) 0.3159(3) 0.0690(15) Uani 1 1 d . . .
H17A H 0.5677 0.8646 0.3620 0.083 Uiso 1 1 calc R . .
H17B H 0.5975 0.8902 0.3014 0.083 Uiso 1 1 calc R . .
C18 C 0.6190(6) 0.8241(2) 0.2932(3) 0.0708(15) Uani 1 1 d . . .
H18A H 0.7136 0.8252 0.3066 0.085 Uiso 1 1 calc R . .
H18B H 0.5850 0.7983 0.3121 0.085 Uiso 1 1 calc R . .
C19 C 0.6930(4) 0.80287(18) 0.1978(3) 0.0546(12) Uani 1 1 d . . .
H19A H 0.7783 0.8109 0.2209 0.066 Uiso 1 1 calc R . .
H19B H 0.6867 0.8153 0.1555 0.066 Uiso 1 1 calc R . .
C20 C 0.6859(4) 0.75501(16) 0.1925(2) 0.0486(10) Uani 1 1 d . . .
H20A H 0.5995 0.7463 0.1714 0.058 Uiso 1 1 calc R . .
H20B H 0.7517 0.7445 0.1675 0.058 Uiso 1 1 calc R . .
C21 C 0.0578(6) 0.58914(19) 0.3416(3) 0.0616(13) Uani 1 1 d . . .
H21A H 0.1324 0.5785 0.3225 0.074 Uiso 1 1 calc R . .
H21B H -0.0224 0.5801 0.3147 0.074 Uiso 1 1 calc R . .
C22 C 0.0612(7) 0.5701(2) 0.4046(3) 0.0770(18) Uani 1 1 d . . .
H22A H -0.0025 0.5848 0.4269 0.092 Uiso 1 1 calc R . .
H22B H 0.0373 0.5394 0.4007 0.092 Uiso 1 1 calc R . .
C23 C 0.1943(11) 0.5525(5) 0.4970(4) 0.157(6) Uani 1 1 d . . .
H23A H 0.2217 0.5224 0.4920 0.188 Uiso 1 1 calc R . .
H23B H 0.1090 0.5521 0.5118 0.188 Uiso 1 1 calc R . .
C24 C 0.2909(9) 0.5748(6) 0.5438(4) 0.192(8) Uani 1 1 d . . .
H24A H 0.2704 0.6058 0.5436 0.230 Uiso 1 1 calc R . .
H24B H 0.2838 0.5635 0.5858 0.230 Uiso 1 1 calc R . .
C25 C 0.5048(9) 0.5919(4) 0.5767(3) 0.107(3) Uani 1 1 d . . .
H25A H 0.5001 0.5800 0.6186 0.128 Uiso 1 1 calc R . .
H25B H 0.4800 0.6225 0.5768 0.128 Uiso 1 1 calc R . .
C26 C 0.6369(8) 0.5882(3) 0.5628(3) 0.088(2) Uani 1 1 d . . .
H26A H 0.6976 0.6018 0.5964 0.105 Uiso 1 1 calc R . .
H26B H 0.6607 0.5576 0.5603 0.105 Uiso 1 1 calc R . .
C27 C 0.7734(6) 0.6154(2) 0.4969(2) 0.0673(15) Uani 1 1 d . . .
H27A H 0.8168 0.5877 0.4916 0.081 Uiso 1 1 calc R . .
H27B H 0.8217 0.6305 0.5332 0.081 Uiso 1 1 calc R . .
C28 C 0.7711(6) 0.64218(18) 0.4393(2) 0.0599(13) Uani 1 1 d . . .
H28A H 0.7070 0.6656 0.4390 0.072 Uiso 1 1 calc R . .
H28B H 0.8572 0.6551 0.4379 0.072 Uiso 1 1 calc R . .
C29 C 0.0098(4) 0.64341(16) 0.1165(2) 0.0426(9) Uani 1 1 d . . .
H29A H -0.0254 0.6140 0.1186 0.051 Uiso 1 1 calc R . .
H29B H -0.0511 0.6604 0.0868 0.051 Uiso 1 1 calc R . .
C30 C 0.1406(4) 0.61941(14) 0.04404(18) 0.0389(8) Uani 1 1 d . . .
C31 C 0.2706(4) 0.62077(14) 0.02059(17) 0.0373(8) Uani 1 1 d . . .
C32 C 0.2866(4) 0.59517(17) -0.0309(2) 0.0503(11) Uani 1 1 d . . .
H32 H 0.2180 0.5777 -0.0503 0.060 Uiso 1 1 calc R . .
C33 C 0.4033(5) 0.59595(18) -0.0526(2) 0.0545(12) Uani 1 1 d . . .
H33 H 0.4182 0.5782 -0.0865 0.065 Uiso 1 1 calc R . .
C34 C 0.5004(4) 0.62332(16) -0.0239(2) 0.0460(10) Uani 1 1 d . . .
C35 C 0.6249(5) 0.6277(2) -0.0439(2) 0.0565(12) Uani 1 1 d . . .
H35 H 0.6469 0.6108 -0.0773 0.068 Uiso 1 1 calc R . .
C36 C 0.7104(4) 0.6563(2) -0.0149(2) 0.0566(13) Uani 1 1 d . . .
H36 H 0.7926 0.6602 -0.0280 0.068 Uiso 1 1 calc R . .
C37 C 0.6749(4) 0.68000(19) 0.0350(2) 0.0542(12) Uani 1 1 d . . .
H37 H 0.7364 0.6998 0.0551 0.065 Uiso 1 1 calc R . .
C38 C 0.4750(4) 0.64877(15) 0.02674(17) 0.0410(9) Uani 1 1 d . . .
C39 C 0.6747(4) 0.59132(16) 0.1640(2) 0.0433(9) Uani 1 1 d . . .
H39A H 0.6960 0.6065 0.1266 0.052 Uiso 1 1 calc R . .
H39B H 0.7343 0.5667 0.1725 0.052 Uiso 1 1 calc R . .
C40 C 0.5202(4) 0.54509(15) 0.11129(17) 0.0404(9) Uani 1 1 d . . .
C41 C 0.3846(4) 0.52708(14) 0.10436(17) 0.0371(8) Uani 1 1 d . . .
C42 C 0.3485(4) 0.49838(16) 0.05491(19) 0.0447(9) Uani 1 1 d . . .
H42 H 0.4082 0.4902 0.0279 0.054 Uiso 1 1 calc R . .
C43 C 0.2252(4) 0.48257(15) 0.04677(18) 0.0442(9) Uani 1 1 d . . .
H43 H 0.1977 0.4631 0.0137 0.053 Uiso 1 1 calc R . .
C44 C 0.1397(4) 0.49530(14) 0.08764(17) 0.0382(8) Uani 1 1 d . . .
C45 C 0.0088(4) 0.48183(15) 0.08198(19) 0.0439(9) Uani 1 1 d . . .
H45 H -0.0261 0.4632 0.0491 0.053 Uiso 1 1 calc R . .
C46 C -0.0662(4) 0.49602(17) 0.1244(2) 0.0499(10) Uani 1 1 d . . .
H46 H -0.1549 0.4883 0.1207 0.060 Uiso 1 1 calc R . .
C47 C -0.0101(4) 0.52210(17) 0.1731(2) 0.0485(10) Uani 1 1 d . . .
H47 H -0.0627 0.5302 0.2034 0.058 Uiso 1 1 calc R . .
C48 C 0.1862(4) 0.52330(13) 0.13748(17) 0.0356(8) Uani 1 1 d . . .
N5 N 0.3153(4) 0.76654(14) 0.18708(19) 0.0496(9) Uani 1 1 d . . .
N6 N 0.4300(4) 0.57454(15) 0.3534(2) 0.0560(10) Uani 1 1 d . . .
C49 C 0.3265(4) 0.72968(18) 0.1555(2) 0.0498(11) Uani 1 1 d . . .
H49 H 0.3167 0.7299 0.1113 0.060 Uiso 1 1 calc R . .
C50 C 0.3523(4) 0.69187(16) 0.18755(19) 0.0441(10) Uani 1 1 d . . .
H50 H 0.3618 0.6660 0.1654 0.053 Uiso 1 1 calc R . .
C51 C 0.3644(4) 0.69140(15) 0.2521(2) 0.0424(9) Uani 1 1 d . . .
C52 C 0.3564(4) 0.73033(16) 0.2827(2) 0.0478(10) Uani 1 1 d . . .
H52 H 0.3680 0.7313 0.3270 0.057 Uiso 1 1 calc R . .
C53 C 0.3319(4) 0.76724(17) 0.2491(2) 0.0513(11) Uani 1 1 d . . .
H53 H 0.3268 0.7937 0.2702 0.062 Uiso 1 1 calc R . .
C54 C 0.2823(6) 0.8067(2) 0.1524(3) 0.0645(13) Uani 1 1 d . . .
H54A H 0.3453 0.8289 0.1674 0.097 Uiso 1 1 calc R . .
H54B H 0.1956 0.8160 0.1587 0.097 Uiso 1 1 calc R . .
H54C H 0.2840 0.8017 0.1078 0.097 Uiso 1 1 calc R . .
C55 C 0.4003(4) 0.57387(17) 0.2910(2) 0.0504(11) Uani 1 1 d . . .
H55 H 0.3968 0.5472 0.2697 0.060 Uiso 1 1 calc R . .
C56 C 0.3754(4) 0.61065(16) 0.2577(2) 0.0454(10) Uani 1 1 d . . .
H56 H 0.3517 0.6091 0.2138 0.054 Uiso 1 1 calc R . .
C57 C 0.3840(4) 0.65041(16) 0.28705(19) 0.0421(9) Uani 1 1 d . . .
C58 C 0.4127(5) 0.64991(18) 0.3522(2) 0.0519(11) Uani 1 1 d . . .
H58 H 0.4162 0.6762 0.3746 0.062 Uiso 1 1 calc R . .
C59 C 0.4355(5) 0.6126(2) 0.3839(2) 0.0618(13) Uani 1 1 d . . .
H59 H 0.4555 0.6131 0.4281 0.074 Uiso 1 1 calc R . .
C60 C 0.4613(8) 0.5346(2) 0.3889(3) 0.0834(19) Uani 1 1 d . . .
H60A H 0.4050 0.5114 0.3704 0.125 Uiso 1 1 calc R . .
H60B H 0.4478 0.5389 0.4323 0.125 Uiso 1 1 calc R . .
H60C H 0.5518 0.5269 0.3876 0.125 Uiso 1 1 calc R . .

loop_
_atom_site_aniso_label
_atom_site_aniso_U_11
_atom_site_aniso_U_22
_atom_site_aniso_U_33
_atom_site_aniso_U_23
_atom_site_aniso_U_13
_atom_site_aniso_U_12
P1A 0.0500(8) 0.0714(10) 0.0336(6) -0.0191(6) -0.0031(5) 0.0124(7)
F1A 0.064(2) 0.101(3) 0.0456(17) -0.0148(18) 0.0136(16) 0.011(2)
F2A 0.064(2) 0.103(3) 0.0424(17) -0.0239(19) 0.0029(16) 0.021(2)
F3A 0.097(3) 0.077(3) 0.063(2) -0.012(2) 0.017(2) 0.006(2)
F4A 0.066(2) 0.128(4) 0.0334(15) -0.0151(19) -0.0100(15) 0.024(2)
F5A 0.053(2) 0.134(4) 0.054(2) -0.012(2) -0.0123(17) 0.019(2)
F6A 0.114(4) 0.085(3) 0.072(3) -0.021(2) 0.009(3) -0.001(3)
P2 0.0627(7) 0.0500(6) 0.0392(5) 0.0013(5) 0.0123(5) 0.0056(5)
F7 0.109(3) 0.131(4) 0.0524(18) -0.011(2) 0.020(2) -0.039(3)
F8 0.144(4) 0.147(4) 0.061(2) 0.008(3) -0.014(3) -0.047(4)
F9 0.089(3) 0.260(8) 0.130(4) -0.043(5) 0.065(3) -0.054(4)
F10 0.206(7) 0.085(3) 0.182(7) 0.047(4) -0.061(6) -0.036(4)
F11 0.266(9) 0.067(3) 0.180(7) -0.016(3) -0.106(6) 0.029(4)
F12 0.093(3) 0.304(10) 0.082(3) -0.055(5) 0.035(3) -0.035(5)
O1 0.0421(15) 0.0553(18) 0.0363(14) -0.0019(13) 0.0036(12) -0.0027(13)
O2 0.0428(16) 0.060(2) 0.072(2) -0.0092(17) 0.0087(16) -0.0017(15)
O3 0.0436(17) 0.093(3) 0.078(3) -0.034(2) 0.0108(17) -0.0101(18)
O4 0.0448(17) 0.069(2) 0.0581(19) -0.0030(17) 0.0013(15) 0.0024(16)
O5 0.0444(15) 0.0554(18) 0.0398(15) 0.0002(13) 0.0015(12) 0.0000(13)
O6 0.0517(17) 0.065(2) 0.0404(15) 0.0109(14) 0.0095(13) 0.0040(15)
O7 0.070(3) 0.252(8) 0.072(3) 0.085(4) 0.010(2) -0.012(4)
O8 0.081(3) 0.174(6) 0.062(3) 0.041(3) 0.023(2) 0.007(3)
O9 0.096(3) 0.106(3) 0.0374(18) 0.021(2) 0.0098(19) 0.025(3)
O10 0.0565(18) 0.060(2) 0.0341(14) 0.0005(13) 0.0022(13) -0.0006(15)
O11 0.0300(12) 0.0544(17) 0.0322(12) -0.0051(12) 0.0067(10) -0.0011(11)
O12 0.0448(16) 0.064(2) 0.0460(16) -0.0152(15) 0.0085(13) -0.0118(15)
O13 0.0267(12) 0.0545(17) 0.0332(12) -0.0076(12) 0.0043(10) -0.0024(11)
O14 0.0418(16) 0.093(3) 0.0431(16) -0.0281(17) 0.0166(13) -0.0074(16)
N1 0.0320(15) 0.052(2) 0.0299(14) 0.0000(14) 0.0035(12) 0.0000(14)
N2 0.0341(17) 0.070(3) 0.0409(18) -0.0022(17) 0.0057(14) -0.0041(17)
N3 0.0346(15) 0.052(2) 0.0258(13) -0.0044(13) 0.0042(12) -0.0006(14)
N4 0.0342(16) 0.066(2) 0.0456(19) -0.0209(18) 0.0097(15) -0.0059(16)
C1 0.0254(16) 0.054(2) 0.0383(19) 0.0000(17) 0.0032(14) -0.0025(16)
C2 0.0368(19) 0.059(3) 0.0284(17) -0.0023(17) 0.0056(15) -0.0017(17)
C3 0.0281(17) 0.062(3) 0.0374(19) 0.0004(18) 0.0096(15) -0.0011(17)
C4 0.0245(16) 0.050(2) 0.044(2) -0.0008(17) 0.0088(15) -0.0021(15)
C5 0.0217(15) 0.062(3) 0.0386(19) -0.0034(18) 0.0056(14) -0.0025(16)
C6 0.0250(16) 0.054(2) 0.0351(18) 0.0035(17) 0.0033(14) -0.0009(15)
C7 0.0246(16) 0.052(2) 0.043(2) 0.0019(18) -0.0015(15) 0.0017(16)
C8 0.0310(17) 0.053(2) 0.0371(19) -0.0091(17) -0.0004(15) 0.0002(16)
C9 0.0305(17) 0.061(3) 0.0326(18) -0.0019(18) 0.0013(14) 0.0008(17)
C10 0.0281(17) 0.053(2) 0.0382(19) -0.0011(17) 0.0017(15) -0.0001(16)
C11 0.0175(14) 0.065(3) 0.0350(18) -0.0087(18) 0.0032(13) -0.0021(15)
C12 0.0224(15) 0.065(3) 0.0330(18) -0.0029(17) 0.0036(14) 0.0008(16)
C13 0.044(2) 0.064(3) 0.047(2) -0.012(2) 0.0063(19) -0.004(2)
C14 0.041(2) 0.063(3) 0.056(3) -0.011(2) 0.004(2) 0.002(2)
C15 0.058(3) 0.059(3) 0.068(3) -0.011(3) 0.018(2) 0.000(2)
C16 0.058(3) 0.066(3) 0.066(3) -0.019(3) 0.011(2) -0.005(2)
C17 0.048(3) 0.083(4) 0.073(4) -0.020(3) 0.000(2) -0.009(3)
C18 0.056(3) 0.088(4) 0.065(3) 0.004(3) -0.001(3) 0.004(3)
C19 0.036(2) 0.067(3) 0.059(3) 0.007(2) 0.003(2) -0.004(2)
C20 0.0356(19) 0.063(3) 0.045(2) 0.003(2) -0.0023(17) 0.0034(19)
C21 0.068(3) 0.068(3) 0.052(3) 0.014(2) 0.021(2) 0.018(3)
C22 0.095(5) 0.075(4) 0.069(4) 0.014(3) 0.037(3) 0.007(3)
C23 0.117(7) 0.268(16) 0.082(6) 0.091(8) 0.006(5) -0.051(9)
C24 0.070(5) 0.44(3) 0.068(5) 0.082(9) 0.003(4) 0.009(9)
C25 0.112(6) 0.158(9) 0.052(3) 0.016(4) 0.018(4) 0.015(6)
C26 0.119(6) 0.104(5) 0.039(3) 0.017(3) 0.009(3) 0.003(5)
C27 0.083(4) 0.082(4) 0.033(2) 0.004(2) -0.006(2) -0.001(3)
C28 0.079(3) 0.061(3) 0.037(2) 0.004(2) -0.001(2) 0.004(3)
C29 0.0256(16) 0.062(3) 0.040(2) -0.0023(19) 0.0050(15) -0.0041(17)
C30 0.0353(19) 0.048(2) 0.0331(17) 0.0021(16) 0.0027(15) -0.0047(16)
C31 0.0351(18) 0.050(2) 0.0262(16) 0.0007(15) 0.0034(14) 0.0014(16)
C32 0.045(2) 0.065(3) 0.040(2) -0.009(2) 0.0038(18) -0.007(2)
C33 0.054(3) 0.072(3) 0.039(2) -0.015(2) 0.012(2) -0.002(2)
C34 0.041(2) 0.062(3) 0.0366(19) 0.0043(19) 0.0113(17) 0.0032(19)
C35 0.045(2) 0.082(4) 0.045(2) -0.002(2) 0.017(2) 0.009(2)
C36 0.039(2) 0.091(4) 0.041(2) 0.010(2) 0.0099(18) 0.003(2)
C37 0.033(2) 0.077(3) 0.051(2) 0.003(2) 0.0042(18) -0.002(2)
C38 0.0358(19) 0.060(3) 0.0266(16) 0.0076(17) 0.0026(14) 0.0056(18)
C39 0.0272(17) 0.061(3) 0.043(2) -0.0069(19) 0.0082(15) -0.0050(17)
C40 0.0338(18) 0.060(3) 0.0276(16) -0.0041(16) 0.0043(14) -0.0002(17)
C41 0.0394(19) 0.047(2) 0.0248(15) -0.0031(15) 0.0044(14) -0.0001(16)
C42 0.040(2) 0.059(3) 0.0354(19) -0.0046(18) 0.0079(16) -0.0014(19)
C43 0.047(2) 0.055(3) 0.0292(17) -0.0096(17) 0.0017(16) -0.0058(19)
C44 0.0412(19) 0.044(2) 0.0285(16) 0.0010(15) 0.0012(15) -0.0018(16)
C45 0.045(2) 0.050(2) 0.0341(18) -0.0025(17) -0.0045(16) -0.0079(18)
C46 0.035(2) 0.061(3) 0.053(2) -0.009(2) 0.0038(18) -0.0078(19)
C47 0.037(2) 0.066(3) 0.043(2) -0.006(2) 0.0082(17) 0.0006(19)
C48 0.0338(17) 0.043(2) 0.0293(16) -0.0009(15) 0.0018(14) 0.0000(15)
N5 0.0370(17) 0.062(2) 0.050(2) -0.0018(18) 0.0070(15) -0.0084(16)
N6 0.057(2) 0.067(3) 0.047(2) 0.0025(19) 0.0173(18) 0.010(2)
C49 0.038(2) 0.077(3) 0.0328(19) -0.006(2) 0.0018(16) -0.010(2)
C50 0.0367(19) 0.061(3) 0.0350(19) -0.0102(18) 0.0077(16) -0.0065(18)
C51 0.0237(16) 0.062(3) 0.042(2) -0.0130(19) 0.0050(15) -0.0070(16)
C52 0.045(2) 0.064(3) 0.0343(19) -0.0064(19) 0.0047(17) -0.005(2)
C53 0.039(2) 0.059(3) 0.055(3) -0.012(2) 0.0050(19) -0.0056(19)
C54 0.058(3) 0.075(4) 0.059(3) 0.003(3) 0.003(2) -0.005(3)
C55 0.045(2) 0.059(3) 0.049(2) -0.013(2) 0.0146(19) 0.007(2)
C56 0.0324(18) 0.064(3) 0.041(2) -0.012(2) 0.0101(16) 0.0032(18)
C57 0.0266(17) 0.063(3) 0.0379(19) -0.0068(18) 0.0078(15) -0.0031(17)
C58 0.052(2) 0.064(3) 0.040(2) -0.014(2) 0.0061(19) -0.002(2)
C59 0.064(3) 0.078(4) 0.045(2) -0.003(2) 0.015(2) 0.005(3)
C60 0.100(5) 0.083(5) 0.070(4) 0.016(3) 0.022(4) 0.022(4)

loop_
_atom_type_symbol
_atom_type_description
_atom_type_scat_dispersion_real
_atom_type_scat_dispersion_imag
_atom_type_scat_source
C C 0.0181 0.0091 'International Tables Vol C Tables 4.2.6.8 and 6.1.1.4'
H H 0.0000 0.0000 'International Tables Vol C Tables 4.2.6.8 and 6.1.1.4'
N N 0.0311 0.0180 'International Tables Vol C Tables 4.2.6.8 and 6.1.1.4'
O O 0.0492 0.0322 'International Tables Vol C Tables 4.2.6.8 and 6.1.1.4'
F F 0.0727 0.0534 'International Tables Vol C Tables 4.2.6.8 and 6.1.1.4'
P P 0.2955 0.4335 'International Tables Vol C Tables 4.2.6.8 and 6.1.1.4'

loop_
_exptl_crystal_face_index_h
_exptl_crystal_face_index_k
_exptl_crystal_face_index_l
_exptl_crystal_face_perp_dist
_exptl_oxdiff_crystal_face_indexfrac_h
_exptl_oxdiff_crystal_face_indexfrac_k
_exptl_oxdiff_crystal_face_indexfrac_l
_exptl_oxdiff_crystal_face_x
_exptl_oxdiff_crystal_face_y
_exptl_oxdiff_crystal_face_z
1 0 0 0.2891 0.9993 -0.0038 -0.0027 -0.0040 0.0403 0.1434
-1 0 0 0.2891 -0.9993 0.0038 0.0027 0.0040 -0.0403 -0.1434
0 1 -1 0.0355 -0.0010 1.0156 -0.9871 0.0189 -0.0840 0.0135
0 -1 1 0.0355 0.0010 -1.0156 0.9871 -0.0189 0.0840 -0.0135
0 -1 -1 0.0239 -0.0020 -0.9874 -1.0061 -0.0725 -0.0485 0.0006
0 1 1 0.0239 0.0020 0.9874 1.0061 0.0725 0.0485 -0.0006
0 -1 0 0.0316 -0.0005 -1.0015 -0.0095 -0.0457 0.0177 -0.0064
0 1 0 0.0316 0.0005 1.0015 0.0095 0.0457 -0.0177 0.0064

loop_
_geom_angle_atom_site_label_1
_geom_angle_atom_site_label_2
_geom_angle_atom_site_label_3
_geom_angle
F1A P1A F2A 178.7(3)
F1A P1A F3A 89.4(2)
F1A P1A F4A 89.8(2)
F2A P1A F3A 89.6(3)
F2A P1A F4A 89.5(2)
F4A P1A F3A 88.2(3)
F5A P1A F1A 90.7(2)
F5A P1A F2A 90.0(2)
F5A P1A F3A 90.3(3)
F5A P1A F4A 178.5(3)
F5A P1A F6A 91.3(3)
F6A P1A F1A 90.7(3)
F6A P1A F2A 90.3(3)
F6A P1A F3A 178.4(3)
F6A P1A F4A 90.1(3)
F1B P1B F2B 93(2)
F1B P1B F4B 89(2)
F1B P1B F5B 88(2)
F2B P1B F4B 178(3)
F2B P1B F5B 92(2)
F3B P1B F1B 176(3)
F3B P1B F2B 83(2)
F3B P1B F4B 96(3)
F3B P1B F5B 93(3)
F3B P1B F6B 90(3)
F4B P1B F5B 87(2)
F6B P1B F1B 90(3)
F6B P1B F2B 90(3)
F6B P1B F4B 91(3)
F6B P1B F5B 177(3)
F7 P2 F12 86.5(3)
F8 P2 F7 177.7(3)
F8 P2 F12 91.3(3)
F9 P2 F7 92.1(3)
F9 P2 F8 90.1(3)
F9 P2 F10 95.5(5)
F9 P2 F12 176.6(5)
F10 P2 F7 92.7(3)
F10 P2 F8 87.7(4)
F10 P2 F12 81.4(5)
F11 P2 F7 90.1(3)
F11 P2 F8 89.1(3)
F11 P2 F9 92.2(5)
F11 P2 F10 171.6(6)
F11 P2 F12 91.0(5)
C1 O1 C13 118.0(4)
C15 O2 C14 113.8(4)
C16 O3 C17 113.3(4)
C18 O4 C19 117.2(4)
C7 O5 C20 117.9(4)
C3 O6 C21 118.0(4)
C22 O7 C23 111.8(6)
C24 O8 C25 110.4(8)
C26 O9 C27 112.8(5)
C9 O10 C28 116.9(4)
C30 O11 C29 114.6(3)
C40 O13 C39 114.1(3)
C31 N1 C38 116.8(4)
C37 N2 C38 116.8(4)
C41 N3 C48 116.7(3)
C47 N4 C48 116.3(4)
O1 C1 C2 123.4(4)
O1 C1 C6 116.5(4)
C6 C1 C2 120.1(4)
C1 C2 C3 120.0(4)
O6 C3 C2 115.9(4)
O6 C3 C4 123.7(4)
C4 C3 C2 120.4(4)
C3 C4 C5 119.8(4)
C4 C5 C6 120.5(4)
C4 C5 C29 119.9(4)
C6 C5 C29 119.6(4)
C1 C6 C5 119.2(4)
O5 C7 C12 123.0(4)
C8 C7 O5 115.8(4)
C8 C7 C12 121.1(4)
C7 C8 C9 119.7(4)
O10 C9 C8 124.0(4)
O10 C9 C10 116.4(4)
C8 C9 C10 119.5(4)
C11 C10 C9 120.2(4)
C10 C11 C12 120.5(4)
C10 C11 C39 120.3(4)
C12 C11 C39 119.2(4)
C7 C12 C11 118.9(4)
O1 C13 C14 107.5(4)
O2 C14 C13 106.6(4)
O2 C15 C16 106.1(5)
O3 C16 C15 108.9(4)
O3 C17 C18 108.3(5)
O4 C18 C17 110.9(5)
O4 C19 C20 113.4(4)
O5 C20 C19 108.5(4)
O6 C21 C22 110.7(5)
O7 C22 C21 110.3(5)
O7 C23 C24 109.9(9)
O8 C24 C23 112.5(12)
O8 C25 C26 111.0(7)
O9 C26 C25 109.1(6)
O9 C27 C28 108.1(5)
O10 C28 C27 107.4(5)
O11 C29 C5 108.4(3)
O11 C30 C31 113.7(3)
O12 C30 O11 124.7(4)
O12 C30 C31 121.6(4)
N1 C31 C30 117.4(3)
N1 C31 C32 124.8(4)
C32 C31 C30 117.7(4)
C33 C32 C31 118.5(4)
C32 C33 C34 118.9(4)
C33 C34 C35 123.6(4)
C33 C34 C38 118.9(4)
C38 C34 C35 117.5(4)
C36 C35 C34 119.3(5)
C35 C36 C37 118.4(4)
N2 C37 C36 125.2(5)
N1 C38 C34 122.0(4)
N2 C38 N1 115.2(4)
N2 C38 C34 122.8(4)
O13 C39 C11 108.4(3)
O13 C40 C41 113.7(3)
O14 C40 O13 124.6(4)
O14 C40 C41 121.7(4)
N3 C41 C40 117.8(3)
N3 C41 C42 125.0(4)
C42 C41 C40 117.2(3)
C43 C42 C41 118.2(4)
C42 C43 C44 119.3(4)
C43 C44 C45 123.7(4)
C43 C44 C48 118.4(4)
C45 C44 C48 117.9(4)
C46 C45 C44 119.0(4)
C45 C46 C47 118.7(4)
N4 C47 C46 125.4(4)
N3 C48 N4 115.2(3)
N3 C48 C44 122.2(3)
N4 C48 C44 122.5(4)
C49 N5 C54 119.6(4)
C53 N5 C49 121.2(5)
C53 N5 C54 119.3(5)
C55 N6 C59 119.5(5)
C55 N6 C60 120.9(5)
C59 N6 C60 119.5(5)
N5 C49 C50 119.8(4)
C49 C50 C51 120.1(4)
C50 C51 C52 118.0(5)
C50 C51 C57 120.6(4)
C52 C51 C57 121.4(4)
C53 C52 C51 119.9(4)
N5 C53 C52 120.9(5)
N6 C55 C56 121.3(5)
C55 C56 C57 120.9(4)
C56 C57 C51 122.6(4)
C56 C57 C58 116.2(5)
C58 C57 C51 121.2(4)
C59 C58 C57 121.2(5)
N6 C59 C58 120.8(5)

loop_
_geom_bond_atom_site_label_1
_geom_bond_atom_site_label_2
_geom_bond_distance
P1A F1A 1.588(4)
P1A F2A 1.594(4)
P1A F3A 1.613(5)
P1A F4A 1.603(4)
P1A F5A 1.574(4)
P1A F6A 1.577(5)
P1B F1B 1.57(5)
P1B F2B 1.58(5)
P1B F3B 1.50(5)
P1B F4B 1.63(5)
P1B F5B 1.70(5)
P1B F6B 1.54(6)
P2 F7 1.569(4)
P2 F8 1.566(4)
P2 F9 1.511(4)
P2 F10 1.521(5)
P2 F11 1.507(5)
P2 F12 1.597(5)
O1 C1 1.364(6)
O1 C13 1.443(5)
O2 C14 1.435(6)
O2 C15 1.394(7)
O3 C16 1.402(7)
O3 C17 1.439(6)
O4 C18 1.389(7)
O4 C19 1.423(6)
O5 C7 1.382(6)
O5 C20 1.430(5)
O6 C3 1.368(5)
O6 C21 1.410(7)
O7 C22 1.388(9)
O7 C23 1.432(8)
O8 C24 1.388(11)
O8 C25 1.423(11)
O9 C26 1.384(7)
O9 C27 1.401(8)
O10 C9 1.363(5)
O10 C28 1.428(6)
O11 C29 1.468(4)
O11 C30 1.319(5)
O12 C30 1.211(5)
O13 C39 1.459(5)
O13 C40 1.324(5)
O14 C40 1.210(5)
N1 C31 1.323(5)
N1 C38 1.368(5)
N2 C37 1.323(6)
N2 C38 1.363(6)
N3 C41 1.327(5)
N3 C48 1.364(5)
N4 C47 1.330(6)
N4 C48 1.369(5)
C1 C2 1.391(6)
C1 C6 1.390(6)
C2 C3 1.393(7)
C3 C4 1.376(6)
C4 C5 1.392(6)
C5 C6 1.398(6)
C5 C29 1.493(6)
C7 C8 1.379(6)
C7 C12 1.386(6)
C8 C9 1.390(7)
C9 C10 1.402(6)
C10 C11 1.369(6)
C11 C12 1.401(7)
C11 C39 1.502(6)
C13 C14 1.503(7)
C15 C16 1.514(8)
C17 C18 1.525(9)
C19 C20 1.497(7)
C21 C22 1.485(8)
C23 C24 1.496(17)
C25 C26 1.458(12)
C27 C28 1.499(7)
C30 C31 1.518(5)
C31 C32 1.402(6)
C32 C33 1.368(7)
C33 C34 1.401(7)
C34 C35 1.436(6)
C34 C38 1.410(6)
C35 C36 1.350(8)
C36 C37 1.404(8)
C40 C41 1.511(6)
C41 C42 1.406(6)
C42 C43 1.366(6)
C43 C44 1.403(6)
C44 C45 1.419(6)
C44 C48 1.420(5)
C45 C46 1.364(7)
C46 C47 1.393(7)
N5 C49 1.351(7)
N5 C53 1.330(6)
N5 C54 1.475(7)
N6 C55 1.343(6)
N6 C59 1.355(7)
N6 C60 1.476(8)
C49 C50 1.375(7)
C50 C51 1.388(6)
C51 C52 1.391(7)
C51 C57 1.484(7)
C52 C53 1.366(7)
C55 C56 1.360(7)
C56 C57 1.390(6)
C57 C58 1.402(6)
C58 C59 1.355(8)

loop_
_platon_squeeze_void_nr
_platon_squeeze_void_average_x
_platon_squeeze_void_average_y
_platon_squeeze_void_average_z
_platon_squeeze_void_volume
_platon_squeeze_void_count_electrons
_platon_squeeze_void_content
1 -0.016 0.349 0.434 234 64 ' '
2 0.015 0.651 0.566 234 64 ' '
3 0.485 0.151 0.934 234 64 ' '
4 0.198 0.474 0.583 8 0 ' '
5 0.515 0.849 0.066 234 64 ' '
6 0.302 0.974 0.917 8 0 ' '
7 0.698 0.026 0.083 8 0 ' '
8 0.802 0.526 0.417 8 0 ' '
